data_4119291
loop_
_publ_author_name
'Josep Cornella'
'Enrique G\'omez-Bengoa'
'Ruben Martin'

_publ_section_title
;
 Combined Experimental and Theoretical Study on the Reductive Cleavage of
 Inert C-O Bonds with Silanes: Ruling out a Classical Ni(0)/Ni(II)
 Catalytic Couple and Evidence for Ni(I) Intermediates
;
_journal_name_full 'Journal of the American Chemical Society'
_journal_page_first 1997
_journal_page_last 2009
_journal_paper_doi 10.1021/ja311940s
_journal_volume 135
_journal_year 2013
_chemical_formula_sum 'C52 H98 Ni2 P4'
_chemical_formula_weight 964.60
_chemical_name_systematic
; 
 ? 
;
_space_group_IT_number 2
_symmetry_cell_setting triclinic
_symmetry_space_group_name_Hall '-P 1'
_symmetry_space_group_name_H-M 'P -1'
_atom_sites_solution_hydrogens geom
_atom_sites_solution_primary direct
_atom_sites_solution_secondary difmap
_audit_creation_method SHELXL-97
_cell_angle_alpha 91.920(3)
_cell_angle_beta 100.799(3)
_cell_angle_gamma 99.856(4)
_cell_formula_units_Z 2
_cell_length_a 10.8043(11)
_cell_length_b 11.5139(11)
_cell_length_c 21.738(2)
_cell_measurement_reflns_used 9924
_cell_measurement_temperature 100(2)
_cell_measurement_theta_max 26.37
_cell_measurement_theta_min 2.34
_cell_volume 2611.1(4)
_computing_cell_refinement 'Bruker APEX2 v2011.4-0'
_computing_data_collection 'Bruker APEX2 v2011.4-0'
_computing_data_reduction 'Bruker SAINT V7.60A'
_computing_molecular_graphics 'Bruker SHELXTL'
_computing_publication_material 'Bruker SHELXTL'
_computing_structure_refinement 'SHELXS-97 (Sheldrick, 2008)'
_computing_structure_solution Sir2011
_diffrn_ambient_temperature 100(2)
_diffrn_detector_area_resol_mean 512
_diffrn_detector_type '4K CCD area detector APEX II'
_diffrn_measured_fraction_theta_full 0.997
_diffrn_measured_fraction_theta_max 0.997
_diffrn_measurement_device_type 'APEX DUO Kappa 4-axis goniometer'
_diffrn_measurement_method
;
 Fullsphere data collection, phi and omega scans
;
_diffrn_measurement_specimen_support 'magnetic support with MicroMount'
_diffrn_radiation_monochromator 'Quazar MX Multilayer Optics'
_diffrn_radiation_type MoK\a
_diffrn_radiation_wavelength 0.71073
_diffrn_reflns_av_R_equivalents 0.0592
_diffrn_reflns_av_sigmaI/netI 0.0609
_diffrn_reflns_limit_h_max 13
_diffrn_reflns_limit_h_min -13
_diffrn_reflns_limit_k_max 14
_diffrn_reflns_limit_k_min -14
_diffrn_reflns_limit_l_max 27
_diffrn_reflns_limit_l_min -27
_diffrn_reflns_number 41177
_diffrn_reflns_theta_full 26.41
_diffrn_reflns_theta_max 26.41
_diffrn_reflns_theta_min 0.96
_diffrn_source 'Microfocus source E025 IuS'
_diffrn_source_current 0.6
_diffrn_source_power 50
_diffrn_source_size '0.2 mm x 0.2 mm fine focus'
_diffrn_source_type 'Bruker APEX DUO'
_exptl_absorpt_coefficient_mu 0.876
_exptl_absorpt_correction_T_max 0.9827
_exptl_absorpt_correction_T_min 0.8582
_exptl_absorpt_correction_type empirical
_exptl_absorpt_process_details
; 
 SADABS Version 2008/1 Bruker-Nonius
 Blessing, Acta Cryst. (1995) A51 33-38
;
_exptl_crystal_colour red
_exptl_crystal_density_diffrn 1.227
_exptl_crystal_description plate
_exptl_crystal_F_000 1052
_exptl_crystal_size_max 0.18
_exptl_crystal_size_mid 0.08
_exptl_crystal_size_min 0.02
_refine_diff_density_max 0.463
_refine_diff_density_min -0.392
_refine_diff_density_rms 0.067
_refine_ls_extinction_method none
_refine_ls_goodness_of_fit_ref 1.027
_refine_ls_hydrogen_treatment mixed
_refine_ls_matrix_type full
_refine_ls_number_parameters 748
_refine_ls_number_reflns 10707
_refine_ls_number_restraints 387
_refine_ls_restrained_S_all 1.026
_refine_ls_R_factor_all 0.0628
_refine_ls_R_factor_gt 0.0398
_refine_ls_shift/su_max 0.000
_refine_ls_shift/su_mean 0.000
_refine_ls_structure_factor_coef Fsqd
_refine_ls_weighting_details 'calc w=1/[\s^2^(Fo^2^)+(0.0246P)^2^+1.6346P] where P=(Fo^2^+2Fc^2^)/3'
_refine_ls_weighting_scheme calc
_refine_ls_wR_factor_gt 0.0786
_refine_ls_wR_factor_ref 0.0866
_reflns_number_gt 8097
_reflns_number_total 10707
_reflns_threshold_expression >2sigma(I)
_cod_data_source_file ja311940s_si_001.cif
_cod_data_source_block mo_jc396_0m
_cod_original_cell_volume 2611.0(5)
_cod_database_code 4119291

loop_
_symmetry_equiv_pos_as_xyz
'x, y, z'
'-x, -y, -z'

loop_
_atom_site_label
_atom_site_type_symbol
_atom_site_fract_x
_atom_site_fract_y
_atom_site_fract_z
_atom_site_U_iso_or_equiv
_atom_site_adp_type
_atom_site_occupancy
_atom_site_symmetry_multiplicity
_atom_site_calc_flag
_atom_site_refinement_flags
_atom_site_disorder_assembly
_atom_site_disorder_group
Ni1 Ni 0.24742(3) 0.24715(3) 0.200912(13) 0.01369(8) Uani 1 1 d . D .
Ni2 Ni 0.23844(3) 0.29289(3) 0.308707(14) 0.01864(9) Uani 1 1 d . . .
H1NI H 0.284(3) 0.354(2) 0.2532(12) 0.037(8) Uiso 1 1 d . . .
H2NI H 0.203(3) 0.187(2) 0.2561(12) 0.033(8) Uiso 1 1 d . . .
P1 P 0.11195(6) 0.15485(5) 0.12300(3) 0.01469(14) Uani 1 1 d . . .
P2 P 0.38702(6) 0.29154(5) 0.14375(3) 0.01483(14) Uani 1 1 d . . .
P3 P 0.25234(8) 0.19049(6) 0.38871(3) 0.02534(17) Uani 1 1 d . D .
C1 C -0.0296(2) 0.2270(2) 0.09779(11) 0.0163(5) Uani 1 1 d . D .
H1 H -0.0780 0.2218 0.1329 0.020 Uiso 1 1 calc R . .
C2 C -0.1251(2) 0.1720(2) 0.03843(11) 0.0213(6) Uani 1 1 d . . .
H2A H -0.1613 0.0895 0.0453 0.026 Uiso 1 1 calc R D .
H2B H -0.0794 0.1700 0.0031 0.026 Uiso 1 1 calc R . .
C3 C -0.2347(2) 0.2412(2) 0.02104(12) 0.0241(6) Uani 1 1 d . D .
H3A H -0.2891 0.2074 -0.0196 0.029 Uiso 1 1 calc R . .
H3B H -0.2886 0.2327 0.0534 0.029 Uiso 1 1 calc R . .
C4 C -0.1851(3) 0.3719(2) 0.01594(12) 0.0258(6) Uani 1 1 d . . .
H4A H -0.2583 0.4143 0.0078 0.031 Uiso 1 1 calc R D .
H4B H -0.1404 0.3812 -0.0199 0.031 Uiso 1 1 calc R . .
C5 C -0.0932(3) 0.4260(2) 0.07607(13) 0.0267(6) Uani 1 1 d . D .
H5A H -0.1401 0.4236 0.1112 0.032 Uiso 1 1 calc R . .
H5B H -0.0593 0.5098 0.0707 0.032 Uiso 1 1 calc R . .
C6 C 0.0180(2) 0.3591(2) 0.09196(13) 0.0230(6) Uani 1 1 d . . .
H6A H 0.0739 0.3938 0.1320 0.028 Uiso 1 1 calc R D .
H6B H 0.0697 0.3682 0.0587 0.028 Uiso 1 1 calc R . .
C7 C 0.0408(2) -0.0053(2) 0.12035(11) 0.0163(5) Uani 1 1 d . D .
H7 H -0.0053 -0.0311 0.0764 0.020 Uiso 1 1 calc R . .
C8 C -0.0551(2) -0.0277(2) 0.16375(12) 0.0199(6) Uani 1 1 d . . .
H8A H -0.1255 0.0165 0.1504 0.024 Uiso 1 1 calc R D .
H8B H -0.0121 0.0020 0.2071 0.024 Uiso 1 1 calc R . .
C9 C -0.1112(3) -0.1599(2) 0.16299(13) 0.0251(6) Uani 1 1 d . D .
H9A H -0.1708 -0.1715 0.1926 0.030 Uiso 1 1 calc R . .
H9B H -0.1604 -0.1881 0.1204 0.030 Uiso 1 1 calc R . .
C10 C -0.0062(3) -0.2320(2) 0.18126(12) 0.0272(6) Uani 1 1 d . . .
H10A H -0.0445 -0.3170 0.1783 0.033 Uiso 1 1 calc R D .
H10B H 0.0378 -0.2093 0.2253 0.033 Uiso 1 1 calc R . .
C11 C 0.0905(3) -0.2111(2) 0.13823(12) 0.0249(6) Uani 1 1 d . D .
H11A H 0.0482 -0.2417 0.0949 0.030 Uiso 1 1 calc R . .
H11B H 0.1608 -0.2550 0.1523 0.030 Uiso 1 1 calc R . .
C12 C 0.1460(2) -0.0798(2) 0.13843(12) 0.0212(6) Uani 1 1 d . . .
H12A H 0.2050 -0.0689 0.1085 0.025 Uiso 1 1 calc R D .
H12B H 0.1962 -0.0515 0.1808 0.025 Uiso 1 1 calc R . .
C13 C 0.1881(2) 0.1596(2) 0.05247(11) 0.0183(5) Uani 1 1 d . D .
H13A H 0.2162 0.0835 0.0457 0.022 Uiso 1 1 calc R . .
H13B H 0.1241 0.1701 0.0150 0.022 Uiso 1 1 calc R . .
C14 C 0.3042(2) 0.2611(2) 0.06003(11) 0.0188(5) Uani 1 1 d . D .
H14A H 0.2751 0.3334 0.0441 0.023 Uiso 1 1 calc R . .
H14B H 0.3652 0.2400 0.0347 0.023 Uiso 1 1 calc R . .
C15 C 0.4785(2) 0.4432(2) 0.14281(11) 0.0162(5) Uani 1 1 d . D .
H15 H 0.5397 0.4602 0.1840 0.019 Uiso 1 1 calc R . .
C16 C 0.5588(2) 0.4610(2) 0.09188(12) 0.0223(6) Uani 1 1 d . . .
H16A H 0.6191 0.4046 0.0962 0.027 Uiso 1 1 calc R D .
H16B H 0.5017 0.4435 0.0501 0.027 Uiso 1 1 calc R . .
C17 C 0.6344(3) 0.5866(2) 0.09568(13) 0.0246(6) Uani 1 1 d . D .
H17A H 0.6963 0.6028 0.1361 0.030 Uiso 1 1 calc R . .
H17B H 0.6833 0.5951 0.0613 0.030 Uiso 1 1 calc R . .
C18 C 0.5439(3) 0.6751(2) 0.09034(12) 0.0251(6) Uani 1 1 d . . .
H18A H 0.4869 0.6631 0.0484 0.030 Uiso 1 1 calc R D .
H18B H 0.5942 0.7564 0.0946 0.030 Uiso 1 1 calc R . .
C19 C 0.4632(3) 0.6607(2) 0.14110(14) 0.0355(7) Uani 1 1 d . D .
H19A H 0.4014 0.7156 0.1350 0.043 Uiso 1 1 calc R . .
H19B H 0.5197 0.6818 0.1828 0.043 Uiso 1 1 calc R . .
C20 C 0.3900(3) 0.5341(2) 0.13957(13) 0.0265(6) Uani 1 1 d . . .
H20A H 0.3452 0.5268 0.1754 0.032 Uiso 1 1 calc R D .
H20B H 0.3243 0.5172 0.1004 0.032 Uiso 1 1 calc R . .
C21 C 0.5169(2) 0.2015(2) 0.15389(11) 0.0190(5) Uani 1 1 d U B .
H21 H 0.5982 0.2513 0.1474 0.023 Uiso 0.70 1 calc PR A 1
H21' H 0.5656 0.2194 0.1195 0.023 Uiso 0.30 1 calc PR A 2
C22 C 0.5352(4) 0.1630(4) 0.22126(17) 0.0261(8) Uani 0.70 1 d PU B 1
H22A H 0.4530 0.1183 0.2286 0.031 Uiso 0.70 1 calc PR B 1
H22B H 0.5600 0.2339 0.2510 0.031 Uiso 0.70 1 calc PR B 1
C23 C 0.6388(4) 0.0851(4) 0.2341(2) 0.0314(10) Uani 0.70 1 d PU B 1
H23A H 0.7224 0.1306 0.2291 0.038 Uiso 0.70 1 calc PR B 1
H23B H 0.6476 0.0608 0.2778 0.038 Uiso 0.70 1 calc PR B 1
C24 C 0.6015(5) -0.0229(4) 0.1887(2) 0.0302(10) Uani 0.70 1 d PU B 1
H24A H 0.5204 -0.0704 0.1956 0.036 Uiso 0.70 1 calc PR B 1
H24B H 0.6687 -0.0723 0.1965 0.036 Uiso 0.70 1 calc PR B 1
C25 C 0.5846(4) 0.0123(4) 0.1210(2) 0.0277(8) Uani 0.70 1 d PU B 1
H25A H 0.5590 -0.0597 0.0921 0.033 Uiso 0.70 1 calc PR B 1
H25B H 0.6673 0.0555 0.1134 0.033 Uiso 0.70 1 calc PR B 1
C26 C 0.4830(4) 0.0905(3) 0.10730(19) 0.0266(8) Uani 0.70 1 d PU B 1
H26A H 0.3986 0.0448 0.1109 0.032 Uiso 0.70 1 calc PR B 1
H26B H 0.4771 0.1152 0.0638 0.032 Uiso 0.70 1 calc PR B 1
C22' C 0.6133(8) 0.2427(7) 0.2181(4) 0.0195(14) Uani 0.30 1 d PU B 2
H22C H 0.6537 0.3263 0.2168 0.023 Uiso 0.30 1 calc PR B 2
H22D H 0.5651 0.2378 0.2527 0.023 Uiso 0.30 1 calc PR B 2
C23' C 0.7181(8) 0.1677(7) 0.2315(4) 0.0215(14) Uani 0.30 1 d PU B 2
H23C H 0.7681 0.1888 0.2747 0.026 Uiso 0.30 1 calc PR B 2
H23D H 0.7773 0.1847 0.2019 0.026 Uiso 0.30 1 calc PR B 2
C24' C 0.6595(10) 0.0345(9) 0.2247(5) 0.0229(16) Uani 0.30 1 d PU B 2
H24C H 0.7295 -0.0119 0.2320 0.027 Uiso 0.30 1 calc PR B 2
H24D H 0.6070 0.0165 0.2571 0.027 Uiso 0.30 1 calc PR B 2
C25' C 0.5770(10) -0.0028(9) 0.1605(6) 0.0256(17) Uani 0.30 1 d PU B 2
H25C H 0.5388 -0.0877 0.1584 0.031 Uiso 0.30 1 calc PR B 2
H25D H 0.6299 0.0094 0.1279 0.031 Uiso 0.30 1 calc PR B 2
C26' C 0.4697(9) 0.0721(8) 0.1489(5) 0.0248(15) Uani 0.30 1 d PU B 2
H26C H 0.4171 0.0490 0.1064 0.030 Uiso 0.30 1 calc PR B 2
H26D H 0.4134 0.0532 0.1796 0.030 Uiso 0.30 1 calc PR B 2
C27 C 0.4104(3) 0.1568(2) 0.42552(12) 0.0280(7) Uani 1 1 d . . .
H27 H 0.4014 0.1180 0.4653 0.034 Uiso 1 1 calc R D .
C28 C 0.4550(3) 0.0718(3) 0.38225(13) 0.0358(7) Uani 1 1 d . D .
H28A H 0.3943 -0.0044 0.3761 0.043 Uiso 1 1 calc R . .
H28B H 0.4537 0.1050 0.3407 0.043 Uiso 1 1 calc R . .
C29 C 0.5895(3) 0.0498(3) 0.40840(14) 0.0379(8) Uani 1 1 d . . .
H29A H 0.5886 0.0076 0.4473 0.046 Uiso 1 1 calc R D .
H29B H 0.6158 -0.0014 0.3775 0.046 Uiso 1 1 calc R . .
C30 C 0.6863(3) 0.1647(3) 0.42270(13) 0.0360(7) Uani 1 1 d . D .
H30A H 0.7715 0.1477 0.4416 0.043 Uiso 1 1 calc R . .
H30B H 0.6937 0.2036 0.3833 0.043 Uiso 1 1 calc R . .
C31 C 0.6440(3) 0.2465(3) 0.46771(14) 0.0387(8) Uani 1 1 d . . .
H31A H 0.7056 0.3222 0.4754 0.046 Uiso 1 1 calc R D .
H31B H 0.6442 0.2102 0.5084 0.046 Uiso 1 1 calc R . .
C32 C 0.5105(3) 0.2705(2) 0.44158(13) 0.0341(7) Uani 1 1 d . D .
H32A H 0.5129 0.3143 0.4033 0.041 Uiso 1 1 calc R . .
H32B H 0.4846 0.3210 0.4729 0.041 Uiso 1 1 calc R . .
C33 C 0.1418(3) 0.0463(2) 0.38076(12) 0.0281(6) Uani 1 1 d . . .
H33 H 0.1696 -0.0046 0.3497 0.034 Uiso 1 1 calc R D .
C34 C 0.0053(3) 0.0598(3) 0.35162(14) 0.0347(7) Uani 1 1 d . D .
H34A H 0.0061 0.1006 0.3123 0.042 Uiso 1 1 calc R . .
H34B H -0.0271 0.1094 0.3809 0.042 Uiso 1 1 calc R . .
C35 C -0.0850(3) -0.0599(3) 0.33727(14) 0.0386(8) Uani 1 1 d . . .
H35A H -0.1732 -0.0471 0.3208 0.046 Uiso 1 1 calc R D .
H35B H -0.0583 -0.1061 0.3044 0.046 Uiso 1 1 calc R . .
C36 C -0.0843(3) -0.1292(3) 0.39522(15) 0.0462(9) Uani 1 1 d . D .
H36A H -0.1382 -0.2083 0.3837 0.055 Uiso 1 1 calc R . .
H36B H -0.1217 -0.0880 0.4260 0.055 Uiso 1 1 calc R . .
C37 C 0.0506(4) -0.1428(3) 0.42513(15) 0.0502(10) Uani 1 1 d . . .
H37A H 0.0835 -0.1932 0.3965 0.060 Uiso 1 1 calc R D .
H37B H 0.0486 -0.1829 0.4646 0.060 Uiso 1 1 calc R . .
C38 C 0.1419(3) -0.0227(3) 0.43943(14) 0.0437(9) Uani 1 1 d . D .
H38A H 0.1151 0.0241 0.4720 0.052 Uiso 1 1 calc R . .
H38B H 0.2298 -0.0357 0.4561 0.052 Uiso 1 1 calc R . .
C39 C 0.2062(3) 0.2722(2) 0.45382(12) 0.0357(8) Uani 1 1 d . . .
H39A H 0.1136 0.2470 0.4531 0.043 Uiso 1 1 calc R D .
H39B H 0.2542 0.2535 0.4946 0.043 Uiso 1 1 calc R . .
C40 C 0.2358(4) 0.4064(2) 0.44677(12) 0.0409(9) Uani 1 1 d . D .
H40A H 0.3252 0.4378 0.4681 0.049 Uiso 1 1 calc R C 1
H40B H 0.1786 0.4454 0.4678 0.049 Uiso 1 1 calc R C 1
C41 C 0.2763(6) 0.5864(6) 0.3619(3) 0.0223(12) Uani 0.611(6) 1 d PU D 1
H41 H 0.2498 0.6333 0.3951 0.027 Uiso 0.611(6) 1 calc PR D 1
C42 C 0.2412(6) 0.6391(6) 0.2985(3) 0.0284(12) Uani 0.611(6) 1 d PU D 1
H42A H 0.2545 0.5855 0.2647 0.034 Uiso 0.611(6) 1 calc PR D 1
H42B H 0.1494 0.6452 0.2907 0.034 Uiso 0.611(6) 1 calc PR D 1
C43 C 0.3216(7) 0.7615(5) 0.2962(3) 0.0345(13) Uani 0.611(6) 1 d PU D 1
H43A H 0.2999 0.7898 0.2537 0.041 Uiso 0.611(6) 1 calc PR D 1
H43B H 0.3005 0.8177 0.3265 0.041 Uiso 0.611(6) 1 calc PR D 1
C44 C 0.4636(7) 0.7592(5) 0.3119(3) 0.0330(13) Uani 0.611(6) 1 d PU D 1
H44A H 0.5126 0.8401 0.3116 0.040 Uiso 0.611(6) 1 calc PR D 1
H44B H 0.4864 0.7085 0.2796 0.040 Uiso 0.611(6) 1 calc PR D 1
C45 C 0.5002(6) 0.7116(5) 0.3767(2) 0.0298(11) Uani 0.611(6) 1 d PU D 1
H45A H 0.5923 0.7064 0.3851 0.036 Uiso 0.611(6) 1 calc PR D 1
H45B H 0.4853 0.7663 0.4095 0.036 Uiso 0.611(6) 1 calc PR D 1
C46 C 0.4197(6) 0.5892(6) 0.3786(3) 0.0268(13) Uani 0.611(6) 1 d PU D 1
H46A H 0.4430 0.5333 0.3490 0.032 Uiso 0.611(6) 1 calc PR D 1
H46B H 0.4410 0.5616 0.4213 0.032 Uiso 0.611(6) 1 calc PR D 1
C41' C 0.3274(12) 0.5917(10) 0.3651(6) 0.029(2) Uani 0.389(6) 1 d PU D 2
H41' H 0.3139 0.6484 0.3981 0.034 Uiso 0.389(6) 1 calc PR D 2
C42' C 0.2984(10) 0.6443(9) 0.3013(5) 0.0305(19) Uani 0.389(6) 1 d PU D 2
H42C H 0.3023 0.5855 0.2678 0.037 Uiso 0.389(6) 1 calc PR D 2
H42D H 0.2103 0.6615 0.2942 0.037 Uiso 0.389(6) 1 calc PR D 2
C43' C 0.3922(12) 0.7573(8) 0.2970(4) 0.0333(19) Uani 0.389(6) 1 d PU D 2
H43C H 0.3792 0.8202 0.3260 0.040 Uiso 0.389(6) 1 calc PR D 2
H43D H 0.3751 0.7836 0.2539 0.040 Uiso 0.389(6) 1 calc PR D 2
C44' C 0.5304(11) 0.7385(8) 0.3137(4) 0.0388(19) Uani 0.389(6) 1 d PU D 2
H44C H 0.5459 0.6822 0.2818 0.047 Uiso 0.389(6) 1 calc PR D 2
H44D H 0.5887 0.8145 0.3127 0.047 Uiso 0.389(6) 1 calc PR D 2
C45' C 0.5609(11) 0.6913(9) 0.3781(4) 0.0394(19) Uani 0.389(6) 1 d PU D 2
H45C H 0.5520 0.7497 0.4107 0.047 Uiso 0.389(6) 1 calc PR D 2
H45D H 0.6502 0.6772 0.3867 0.047 Uiso 0.389(6) 1 calc PR D 2
C46' C 0.4680(11) 0.5755(10) 0.3798(6) 0.034(2) Uani 0.389(6) 1 d PU D 2
H46C H 0.4867 0.5449 0.4220 0.040 Uiso 0.389(6) 1 calc PR D 2
H46D H 0.4815 0.5162 0.3489 0.040 Uiso 0.389(6) 1 calc PR D 2
P4 P 0.2146(4) 0.4430(5) 0.3641(3) 0.0258(9) Uani 0.306(3) 1 d PDU D 1
C47 C 0.0591(8) 0.4967(9) 0.3557(4) 0.0278(19) Uani 0.306(3) 1 d PDU D 1
H47 H 0.0725 0.5849 0.3596 0.033 Uiso 0.306(3) 1 calc PR D 1
C48 C -0.0211(8) 0.4417(7) 0.4027(4) 0.0271(17) Uani 0.306(3) 1 d PDU D 1
H48A H -0.0432 0.3549 0.3939 0.033 Uiso 0.306(3) 1 calc PR D 1
H48B H 0.0297 0.4582 0.4459 0.033 Uiso 0.306(3) 1 calc PR D 1
C49 C -0.1444(9) 0.4934(10) 0.3973(5) 0.0311(19) Uani 0.306(3) 1 d PDU D 1
H49A H -0.2018 0.4496 0.4226 0.037 Uiso 0.306(3) 1 calc PR D 1
H49B H -0.1235 0.5774 0.4133 0.037 Uiso 0.306(3) 1 calc PR D 1
C50 C -0.2107(12) 0.4827(13) 0.3280(5) 0.038(2) Uani 0.306(3) 1 d PDU D 1
H50A H -0.2137 0.5651 0.3170 0.046 Uiso 0.306(3) 1 calc PR D 1
H50B H -0.3004 0.4453 0.3276 0.046 Uiso 0.306(3) 1 calc PR D 1
C51 C -0.1755(11) 0.4229(15) 0.2710(7) 0.047(2) Uani 0.306(3) 1 d PDU D 1
H51A H -0.2032 0.4608 0.2318 0.056 Uiso 0.306(3) 1 calc PR D 1
H51B H -0.2119 0.3374 0.2656 0.056 Uiso 0.306(3) 1 calc PR D 1
C52 C -0.0284(11) 0.4458(14) 0.2917(5) 0.041(2) Uani 0.306(3) 1 d PDU D 1
H52A H 0.0032 0.4976 0.2604 0.049 Uiso 0.306(3) 1 calc PR D 1
H52B H -0.0036 0.3687 0.2836 0.049 Uiso 0.306(3) 1 calc PR D 1
P4" P 0.2146(4) 0.4430(5) 0.3641(3) 0.0258(9) Uani 0.306(3) 1 d PDU D 3
C47" C 0.0399(10) 0.4477(16) 0.3523(5) 0.038(2) Uani 0.306(3) 1 d PDU D 3
H47" H -0.0083 0.3699 0.3611 0.045 Uiso 0.306(3) 1 calc PR D 3
C48" C -0.0043(12) 0.5486(15) 0.3854(9) 0.038(3) Uani 0.306(3) 1 d PDU D 3
H48C H 0.0256 0.6241 0.3678 0.046 Uiso 0.306(3) 1 calc PR D 3
H48D H 0.0345 0.5547 0.4307 0.046 Uiso 0.306(3) 1 calc PR D 3
C49" C -0.1513(12) 0.5279(19) 0.3773(8) 0.037(2) Uani 0.306(3) 1 d PDU D 3
H49C H -0.1720 0.6000 0.3960 0.045 Uiso 0.306(3) 1 calc PR D 3
H49D H -0.1744 0.4635 0.4044 0.045 Uiso 0.306(3) 1 calc PR D 3
C50" C -0.2460(11) 0.4977(15) 0.3139(6) 0.037(2) Uani 0.306(3) 1 d PDU D 3
H50C H -0.2871 0.4134 0.3066 0.045 Uiso 0.306(3) 1 calc PR D 3
H50D H -0.3103 0.5499 0.3058 0.045 Uiso 0.306(3) 1 calc PR D 3
C51" C -0.1319(8) 0.5311(8) 0.2815(4) 0.0307(18) Uani 0.306(3) 1 d PDU D 3
H51C H -0.1000 0.6161 0.2939 0.037 Uiso 0.306(3) 1 calc PR D 3
H51D H -0.1704 0.5270 0.2362 0.037 Uiso 0.306(3) 1 calc PR D 3
C52" C -0.0106(10) 0.4771(11) 0.2845(5) 0.035(2) Uani 0.306(3) 1 d PDU D 3
H52C H 0.0561 0.5337 0.2700 0.041 Uiso 0.306(3) 1 calc PR D 3
H52D H -0.0302 0.4043 0.2563 0.041 Uiso 0.306(3) 1 calc PR D 3
P4' P 0.1824(5) 0.4298(7) 0.3594(4) 0.0130(8) Uani 0.389(6) 1 d PDU D 2
C47' C 0.0070(6) 0.4313(8) 0.3462(3) 0.0118(15) Uani 0.389(6) 1 d PDU D 2
H47' H -0.0315 0.3576 0.3638 0.014 Uiso 0.389(6) 1 calc PR D 2
C48' C -0.0347(7) 0.5327(10) 0.3802(6) 0.0193(18) Uani 0.389(6) 1 d PDU D 2
H48E H -0.0024 0.6086 0.3636 0.023 Uiso 0.389(6) 1 calc PR D 2
H48F H 0.0029 0.5366 0.4256 0.023 Uiso 0.389(6) 1 calc PR D 2
C49' C -0.1816(8) 0.5142(13) 0.3710(4) 0.0249(18) Uani 0.389(6) 1 d PDU D 2
H49E H -0.2087 0.5782 0.3940 0.030 Uiso 0.389(6) 1 calc PR D 2
H49F H -0.2163 0.4374 0.3860 0.030 Uiso 0.389(6) 1 calc PR D 2
C50' C -0.2274(9) 0.5169(7) 0.2996(4) 0.0231(17) Uani 0.389(6) 1 d PDU D 2
H50E H -0.3201 0.5194 0.2896 0.028 Uiso 0.389(6) 1 calc PR D 2
H50F H -0.1803 0.5874 0.2838 0.028 Uiso 0.389(6) 1 calc PR D 2
C51' C -0.2007(7) 0.4032(8) 0.2693(5) 0.0239(17) Uani 0.389(6) 1 d PDU D 2
H51E H -0.2435 0.3919 0.2245 0.029 Uiso 0.389(6) 1 calc PR D 2
H51F H -0.2332 0.3337 0.2911 0.029 Uiso 0.389(6) 1 calc PR D 2
C52' C -0.0535(6) 0.4184(7) 0.2757(3) 0.0078(14) Uani 0.389(6) 1 d PDU D 2
H52E H -0.0311 0.3487 0.2554 0.009 Uiso 0.389(6) 1 calc PR D 2
H52F H -0.0211 0.4894 0.2550 0.009 Uiso 0.389(6) 1 calc PR D 2

loop_
_atom_site_aniso_label
_atom_site_aniso_U_11
_atom_site_aniso_U_22
_atom_site_aniso_U_33
_atom_site_aniso_U_23
_atom_site_aniso_U_13
_atom_site_aniso_U_12
Ni1 0.01459(17) 0.01401(17) 0.01227(15) 0.00045(12) 0.00337(12) 0.00131(13)
Ni2 0.0272(2) 0.01774(18) 0.01170(15) 0.00119(13) 0.00408(14) 0.00562(14)
P1 0.0147(3) 0.0156(3) 0.0135(3) 0.0009(2) 0.0037(3) 0.0010(3)
P2 0.0139(3) 0.0139(3) 0.0167(3) 0.0003(3) 0.0044(3) 0.0013(3)
P3 0.0436(5) 0.0200(4) 0.0147(3) 0.0026(3) 0.0063(3) 0.0111(3)
C1 0.0155(13) 0.0172(13) 0.0172(12) 0.0024(10) 0.0050(10) 0.0034(10)
C2 0.0201(14) 0.0237(14) 0.0198(13) 0.0033(11) 0.0031(11) 0.0041(11)
C3 0.0186(14) 0.0300(16) 0.0251(14) 0.0059(12) 0.0048(11) 0.0065(12)
C4 0.0226(15) 0.0303(16) 0.0297(15) 0.0104(12) 0.0114(12) 0.0108(12)
C5 0.0261(16) 0.0205(15) 0.0365(16) 0.0050(12) 0.0104(13) 0.0076(12)
C6 0.0210(15) 0.0178(14) 0.0305(14) 0.0045(11) 0.0063(12) 0.0025(11)
C7 0.0142(13) 0.0157(13) 0.0179(12) 0.0026(10) 0.0031(10) 0.0000(10)
C8 0.0174(14) 0.0194(14) 0.0234(13) 0.0037(11) 0.0068(11) 0.0012(11)
C9 0.0236(15) 0.0228(15) 0.0288(14) 0.0050(12) 0.0095(12) -0.0014(12)
C10 0.0362(17) 0.0185(14) 0.0279(14) 0.0065(12) 0.0080(13) 0.0045(12)
C11 0.0302(16) 0.0185(14) 0.0282(14) 0.0047(11) 0.0085(12) 0.0070(12)
C12 0.0175(14) 0.0215(14) 0.0254(13) 0.0038(11) 0.0056(11) 0.0041(11)
C13 0.0167(14) 0.0213(14) 0.0160(12) -0.0012(10) 0.0042(10) 0.0001(11)
C14 0.0194(14) 0.0225(14) 0.0149(12) 0.0007(10) 0.0070(10) 0.0011(11)
C15 0.0170(13) 0.0142(13) 0.0163(12) 0.0004(10) 0.0035(10) 0.0001(10)
C16 0.0193(14) 0.0177(14) 0.0331(15) 0.0035(11) 0.0130(12) 0.0032(11)
C17 0.0207(15) 0.0189(14) 0.0334(15) 0.0033(12) 0.0071(12) -0.0011(11)
C18 0.0309(16) 0.0144(14) 0.0309(15) 0.0027(11) 0.0123(13) -0.0003(12)
C19 0.055(2) 0.0189(15) 0.0423(17) 0.0037(13) 0.0298(16) 0.0103(14)
C20 0.0322(17) 0.0208(15) 0.0338(15) 0.0058(12) 0.0211(13) 0.0077(12)
C21 0.0181(12) 0.0168(12) 0.0237(12) 0.0040(10) 0.0065(10) 0.0044(10)
C22 0.0283(19) 0.033(2) 0.0230(16) 0.0076(15) 0.0062(15) 0.0187(16)
C23 0.034(2) 0.037(2) 0.0289(19) 0.0091(17) 0.0064(17) 0.0214(19)
C24 0.031(2) 0.031(2) 0.035(2) 0.0123(18) 0.0125(19) 0.0158(17)
C25 0.030(2) 0.0254(19) 0.0338(19) 0.0051(16) 0.0099(17) 0.0157(16)
C26 0.0254(19) 0.0242(19) 0.0324(18) 0.0017(15) 0.0046(16) 0.0113(15)
C22' 0.017(3) 0.014(3) 0.027(3) 0.003(3) 0.002(2) 0.004(2)
C23' 0.021(3) 0.016(3) 0.028(3) 0.004(3) 0.001(3) 0.006(3)
C24' 0.026(3) 0.014(3) 0.031(3) 0.002(3) 0.008(3) 0.007(3)
C25' 0.026(4) 0.017(3) 0.033(4) -0.002(3) 0.006(3) 0.003(3)
C26' 0.023(3) 0.019(3) 0.032(3) 0.000(3) 0.006(3) 0.002(2)
C27 0.0483(19) 0.0195(14) 0.0152(13) 0.0037(11) 0.0009(12) 0.0087(13)
C28 0.051(2) 0.0231(16) 0.0316(16) -0.0023(13) -0.0020(15) 0.0136(14)
C29 0.049(2) 0.0304(17) 0.0342(17) 0.0036(14) 0.0001(15) 0.0151(15)
C30 0.049(2) 0.0371(18) 0.0240(15) 0.0062(13) 0.0091(14) 0.0095(15)
C31 0.047(2) 0.0370(18) 0.0292(16) -0.0023(14) 0.0108(15) -0.0023(15)
C32 0.052(2) 0.0256(16) 0.0255(15) -0.0017(12) 0.0118(14) 0.0052(14)
C33 0.0433(19) 0.0227(15) 0.0205(13) 0.0054(11) 0.0081(13) 0.0092(13)
C34 0.046(2) 0.0310(17) 0.0348(16) 0.0122(13) 0.0187(15) 0.0135(15)
C35 0.040(2) 0.0407(19) 0.0396(18) 0.0120(15) 0.0151(15) 0.0104(15)
C36 0.060(2) 0.038(2) 0.0427(19) 0.0083(16) 0.0198(18) 0.0027(17)
C37 0.078(3) 0.0317(19) 0.0350(18) 0.0163(15) 0.0039(18) -0.0012(18)
C38 0.069(3) 0.0329(18) 0.0267(16) 0.0122(14) 0.0061(16) 0.0041(17)
C39 0.069(2) 0.0282(16) 0.0170(13) 0.0075(12) 0.0147(14) 0.0201(16)
C40 0.086(3) 0.0262(16) 0.0185(14) 0.0031(12) 0.0181(16) 0.0244(17)
C41 0.027(3) 0.026(2) 0.016(2) -0.0010(17) 0.006(2) 0.007(2)
C42 0.034(3) 0.028(2) 0.023(2) 0.0083(18) 0.004(2) 0.003(2)
C43 0.040(3) 0.031(2) 0.028(2) 0.0084(18) 0.002(2) -0.001(2)
C44 0.037(3) 0.035(3) 0.025(2) 0.0038(19) 0.008(2) 0.000(3)
C45 0.030(3) 0.034(2) 0.024(2) 0.0002(19) 0.007(2) 0.003(2)
C46 0.032(3) 0.027(2) 0.022(2) -0.0007(19) 0.004(2) 0.007(2)
C41' 0.045(5) 0.016(3) 0.023(3) -0.001(2) 0.004(4) 0.004(4)
C42' 0.044(5) 0.019(3) 0.026(3) 0.002(3) 0.004(4) 0.004(4)
C43' 0.045(5) 0.023(3) 0.030(3) 0.005(3) 0.005(4) 0.001(4)
C44' 0.045(5) 0.030(3) 0.035(3) 0.004(3) -0.001(4) -0.002(3)
C45' 0.047(5) 0.030(3) 0.033(3) -0.001(3) -0.003(3) -0.001(3)
C46' 0.044(5) 0.025(3) 0.027(3) -0.001(3) -0.001(4) 0.002(4)
P4 0.038(2) 0.0227(15) 0.0191(11) 0.0008(9) 0.0059(15) 0.0109(16)
C47 0.044(4) 0.024(4) 0.025(4) 0.008(3) 0.020(3) 0.016(3)
C48 0.038(4) 0.021(4) 0.027(3) 0.005(3) 0.014(3) 0.008(3)
C49 0.034(4) 0.029(4) 0.032(4) 0.004(3) 0.014(3) 0.005(3)
C50 0.033(4) 0.043(5) 0.041(4) 0.003(4) 0.011(3) 0.006(4)
C51 0.047(5) 0.051(5) 0.043(4) 0.001(4) 0.015(4) 0.003(4)
C52 0.046(4) 0.047(5) 0.034(4) 0.008(4) 0.018(4) 0.009(4)
P4" 0.038(2) 0.0227(15) 0.0191(11) 0.0008(9) 0.0059(15) 0.0109(16)
C47" 0.040(4) 0.039(5) 0.036(4) 0.016(4) 0.012(3) 0.008(4)
C48" 0.039(5) 0.039(5) 0.037(4) 0.008(4) 0.013(4) 0.001(4)
C49" 0.037(5) 0.038(5) 0.038(4) 0.006(4) 0.016(4) -0.001(4)
C50" 0.035(4) 0.037(5) 0.041(4) 0.012(4) 0.016(3) -0.003(4)
C51" 0.031(4) 0.031(4) 0.032(3) 0.013(3) 0.010(3) 0.004(3)
C52" 0.036(3) 0.038(3) 0.033(3) 0.015(2) 0.012(2) 0.007(2)
P4' 0.0130(18) 0.0153(16) 0.0099(15) 0.0032(11) 0.0035(15) -0.0018(15)
C47' 0.007(3) 0.010(3) 0.015(3) -0.007(2) 0.000(2) -0.005(2)
C48' 0.015(3) 0.021(4) 0.021(3) -0.010(3) 0.004(3) 0.001(3)
C49' 0.015(3) 0.032(4) 0.029(3) -0.004(3) 0.010(3) 0.004(3)
C50' 0.012(3) 0.034(3) 0.025(3) 0.001(3) 0.009(3) 0.004(3)
C51' 0.008(3) 0.029(3) 0.030(3) -0.005(3) 0.001(2) -0.003(3)
C52' 0.0073(16) 0.0079(16) 0.0070(16) -0.0013(9) 0.0003(9) -0.0008(10)

loop_
_atom_type_symbol
_atom_type_description
_atom_type_scat_dispersion_real
_atom_type_scat_dispersion_imag
_atom_type_scat_source
C C 0.0033 0.0016 'International Tables Vol C Tables 4.2.6.8 and 6.1.1.4'
H H 0.0000 0.0000 'International Tables Vol C Tables 4.2.6.8 and 6.1.1.4'
P P 0.1023 0.0942 'International Tables Vol C Tables 4.2.6.8 and 6.1.1.4'
Ni Ni 0.3393 1.1124 'International Tables Vol C Tables 4.2.6.8 and 6.1.1.4'

loop_
_geom_angle_atom_site_label_1
_geom_angle_atom_site_label_2
_geom_angle_atom_site_label_3
_geom_angle
P1 Ni1 P2 91.52(3)
P1 Ni1 Ni2 133.63(2)
P2 Ni1 Ni2 134.73(2)
P4' Ni2 P3 91.0(2)
P4' Ni2 P4 9.3(2)
P3 Ni2 P4 91.03(16)
P4' Ni2 Ni1 136.1(2)
P3 Ni2 Ni1 132.03(2)
P4 Ni2 Ni1 136.94(16)
C1 P1 C7 103.71(11)
C1 P1 C13 103.03(11)
C7 P1 C13 101.33(11)
C1 P1 Ni1 113.77(8)
C7 P1 Ni1 123.75(8)
C13 P1 Ni1 108.81(8)
C15 P2 C14 101.55(11)
C15 P2 C21 102.00(11)
C14 P2 C21 105.20(11)
C15 P2 Ni1 123.37(8)
C14 P2 Ni1 107.90(8)
C21 P2 Ni1 114.83(8)
C33 P3 C27 104.32(12)
C33 P3 C39 102.98(14)
C27 P3 C39 102.99(13)
C33 P3 Ni2 116.51(9)
C27 P3 Ni2 119.32(9)
C39 P3 Ni2 108.76(9)
C2 C1 C6 110.96(19)
C2 C1 P1 116.75(16)
C6 C1 P1 108.71(16)
C1 C2 C3 112.1(2)
C4 C3 C2 111.9(2)
C3 C4 C5 111.1(2)
C4 C5 C6 111.0(2)
C5 C6 C1 111.7(2)
C8 C7 C12 109.47(19)
C8 C7 P1 111.43(16)
C12 C7 P1 110.82(17)
C7 C8 C9 111.5(2)
C10 C9 C8 111.3(2)
C9 C10 C11 110.4(2)
C10 C11 C12 111.2(2)
C11 C12 C7 112.1(2)
C14 C13 P1 111.65(16)
C13 C14 P2 111.42(16)
C16 C15 C20 110.2(2)
C16 C15 P2 115.42(16)
C20 C15 P2 110.80(17)
C17 C16 C15 112.1(2)
C18 C17 C16 110.2(2)
C17 C18 C19 110.8(2)
C18 C19 C20 111.8(2)
C15 C20 C19 112.1(2)
C26' C21 C22 73.9(4)
C26' C21 C26 37.0(4)
C22 C21 C26 109.3(3)
C26' C21 C22' 111.4(5)
C22 C21 C22' 43.3(3)
C26 C21 C22' 136.3(4)
C26' C21 P2 114.1(4)
C22 C21 P2 107.57(19)
C26 C21 P2 112.0(2)
C22' C21 P2 109.5(3)
C21 C22 C23 111.8(3)
C24 C23 C22 109.4(4)
C23 C24 C25 110.8(4)
C24 C25 C26 111.2(4)
C25 C26 C21 110.8(3)
C23' C22' C21 112.4(6)
C22' C23' C24' 110.9(8)
C25' C24' C23' 112.3(8)
C24' C25' C26' 108.8(8)
C21 C26' C25' 114.3(7)
C28 C27 C32 110.0(2)
C28 C27 P3 110.84(18)
C32 C27 P3 110.66(18)
C29 C28 C27 112.5(2)
C30 C29 C28 111.7(2)
C31 C30 C29 109.9(3)
C30 C31 C32 111.4(2)
C31 C32 C27 112.5(2)
C38 C33 C34 110.2(3)
C38 C33 P3 117.1(2)
C34 C33 P3 110.70(18)
C33 C34 C35 111.8(2)
C36 C35 C34 111.5(3)
C35 C36 C37 111.3(3)
C36 C37 C38 111.8(3)
C33 C38 C37 111.3(2)
C40 C39 P3 110.16(19)
C39 C40 P4 112.5(3)
C39 C40 P4' 106.8(3)
P4 C40 P4' 10.4(3)
C46 C41 C42 110.3(5)
C46 C41 P4 103.1(5)
C42 C41 P4 115.3(5)
C43 C42 C41 112.1(5)
C44 C43 C42 111.6(5)
C43 C44 C45 110.8(5)
C46 C45 C44 109.8(5)
C41 C46 C45 113.8(5)
C42' C41' C46' 109.9(9)
C42' C41' P4' 105.5(7)
C46' C41' P4' 116.0(7)
C43' C42' C41' 112.3(8)
C42' C43' C44' 111.3(8)
C45' C44' C43' 112.1(8)
C44' C45' C46' 108.9(7)
C45' C46' C41' 112.1(8)
C41 P4 C40 108.3(4)
C41 P4 C47 83.9(4)
C40 P4 C47 99.8(4)
C41 P4 Ni2 129.3(4)
C40 P4 Ni2 108.2(3)
C47 P4 Ni2 122.5(4)
C48 C47 C52 101.4(8)
C48 C47 P4 111.5(6)
C52 C47 P4 109.3(7)
C49 C48 C47 110.1(7)
C50 C49 C48 108.3(8)
C49 C50 C51 129.6(10)
C50 C51 C52 99.5(10)
C51 C52 C47 130.6(11)
C48" C47" C52" 96.8(11)
C47" C48" C49" 111.4(11)
C48" C49" C50" 124.8(13)
C51" C50" C49" 87.9(10)
C50" C51" C52" 130.2(10)
C51" C52" C47" 110.2(8)
C47' P4' C40 106.6(4)
C47' P4' Ni2 116.1(4)
C40 P4' Ni2 106.2(4)
C47' P4' C41' 122.8(6)
C40 P4' C41' 92.2(4)
Ni2 P4' C41' 108.9(5)
C48' C47' C52' 111.5(7)
C48' C47' P4' 116.8(5)
C52' C47' P4' 111.4(5)
C47' C48' C49' 110.7(7)
C48' C49' C50' 104.4(8)
C51' C50' C49' 106.7(9)
C50' C51' C52' 106.7(6)
C47' C52' C51' 107.9(6)

loop_
_geom_bond_atom_site_label_1
_geom_bond_atom_site_label_2
_geom_bond_distance
Ni1 P1 2.1350(7)
Ni1 P2 2.1356(7)
Ni1 Ni2 2.4078(5)
Ni2 P4' 2.127(8)
Ni2 P3 2.1302(7)
Ni2 P4 2.152(6)
P1 C1 1.866(2)
P1 C7 1.867(2)
P1 C13 1.869(2)
P2 C15 1.856(2)
P2 C14 1.864(2)
P2 C21 1.868(2)
P3 C33 1.854(3)
P3 C27 1.855(3)
P3 C39 1.863(3)
C1 C2 1.534(3)
C1 C6 1.537(3)
C2 C3 1.535(3)
C3 C4 1.523(4)
C4 C5 1.526(4)
C5 C6 1.528(3)
C7 C8 1.523(3)
C7 C12 1.540(3)
C8 C9 1.538(3)
C9 C10 1.519(3)
C10 C11 1.523(4)
C11 C12 1.528(3)
C13 C14 1.541(3)
C15 C16 1.528(3)
C15 C20 1.529(3)
C16 C17 1.526(3)
C17 C18 1.521(3)
C18 C19 1.526(4)
C19 C20 1.530(4)
C21 C26' 1.484(9)
C21 C22 1.532(4)
C21 C26 1.552(4)
C21 C22' 1.581(8)
C22 C23 1.542(5)
C23 C24 1.510(6)
C24 C25 1.526(6)
C25 C26 1.528(5)
C22' C23' 1.529(10)
C23' C24' 1.548(13)
C24' C25' 1.511(14)
C25' C26' 1.549(13)
C27 C28 1.531(4)
C27 C32 1.533(4)
C28 C29 1.525(4)
C29 C30 1.523(4)
C30 C31 1.519(4)
C31 C32 1.523(4)
C33 C38 1.525(4)
C33 C34 1.528(4)
C34 C35 1.531(4)
C35 C36 1.513(4)
C36 C37 1.518(5)
C37 C38 1.540(4)
C39 C40 1.542(4)
C40 P4 1.841(7)
C40 P4' 1.922(9)
C41 C46 1.518(7)
C41 C42 1.533(8)
C41 P4 1.677(9)
C42 C43 1.531(8)
C43 C44 1.513(7)
C44 C45 1.534(7)
C45 C46 1.531(8)
C41' C42' 1.532(14)
C41' C46' 1.538(12)
C41' P4' 2.203(13)
C42' C43' 1.523(13)
C43' C44' 1.524(12)
C44' C45' 1.518(12)
C45' C46' 1.531(14)
P4 C47 1.868(8)
C47 C48 1.543(5)
C47 C52 1.560(5)
C48 C49 1.536(5)
C49 C50 1.533(5)
C50 C51 1.537(5)
C51 C52 1.543(5)
C47" C48" 1.535(5)
C47" C52" 1.543(5)
C48" C49" 1.541(5)
C49" C50" 1.544(5)
C50" C51" 1.531(5)
C51" C52" 1.536(5)
P4' C47' 1.866(7)
C47' C48' 1.536(4)
C47' C52' 1.542(4)
C48' C49' 1.539(5)
C49' C50' 1.543(5)
C50' C51' 1.540(5)
C51' C52' 1.549(4)

loop_
_geom_torsion_atom_site_label_1
_geom_torsion_atom_site_label_2
_geom_torsion_atom_site_label_3
_geom_torsion_atom_site_label_4
_geom_torsion
P1 Ni1 Ni2 P4' -86.8(2)
P2 Ni1 Ni2 P4' 88.2(2)
P1 Ni1 Ni2 P3 79.63(5)
P2 Ni1 Ni2 P3 -105.40(5)
P1 Ni1 Ni2 P4 -100.32(17)
P2 Ni1 Ni2 P4 74.65(17)
P2 Ni1 P1 C1 -112.52(9)
Ni2 Ni1 P1 C1 63.91(9)
P2 Ni1 P1 C7 120.20(9)
Ni2 Ni1 P1 C7 -63.37(10)
P2 Ni1 P1 C13 1.70(9)
Ni2 Ni1 P1 C13 178.13(8)
P1 Ni1 P2 C15 131.36(9)
Ni2 Ni1 P2 C15 -45.01(10)
P1 Ni1 P2 C14 13.67(9)
Ni2 Ni1 P2 C14 -162.70(8)
P1 Ni1 P2 C21 -103.27(9)
Ni2 Ni1 P2 C21 80.37(9)
P4' Ni2 P3 C33 117.08(18)
P4 Ni2 P3 C33 126.42(15)
Ni1 Ni2 P3 C33 -53.54(11)
P4' Ni2 P3 C27 -116.24(18)
P4 Ni2 P3 C27 -106.90(15)
Ni1 Ni2 P3 C27 73.13(10)
P4' Ni2 P3 C39 1.33(19)
P4 Ni2 P3 C39 10.67(16)
Ni1 Ni2 P3 C39 -169.29(12)
C7 P1 C1 C2 -48.2(2)
C13 P1 C1 C2 57.1(2)
Ni1 P1 C1 C2 174.68(15)
C7 P1 C1 C6 -174.66(16)
C13 P1 C1 C6 -69.34(18)
Ni1 P1 C1 C6 48.27(18)
C6 C1 C2 C3 -52.7(3)
P1 C1 C2 C3 -178.00(17)
C1 C2 C3 C4 53.5(3)
C2 C3 C4 C5 -55.0(3)
C3 C4 C5 C6 56.4(3)
C4 C5 C6 C1 -56.5(3)
C2 C1 C6 C5 54.5(3)
P1 C1 C6 C5 -175.83(17)
C1 P1 C7 C8 -59.31(19)
C13 P1 C7 C8 -165.90(17)
Ni1 P1 C7 C8 72.14(18)
C1 P1 C7 C12 178.53(16)
C13 P1 C7 C12 71.94(18)
Ni1 P1 C7 C12 -50.03(19)
C12 C7 C8 C9 -55.5(3)
P1 C7 C8 C9 -178.48(16)
C7 C8 C9 C10 57.2(3)
C8 C9 C10 C11 -56.3(3)
C9 C10 C11 C12 55.8(3)
C10 C11 C12 C7 -56.0(3)
C8 C7 C12 C11 55.3(3)
P1 C7 C12 C11 178.64(17)
C1 P1 C13 C14 100.59(18)
C7 P1 C13 C14 -152.28(17)
Ni1 P1 C13 C14 -20.46(19)
P1 C13 C14 P2 31.5(2)
C15 P2 C14 C13 -160.60(17)
C21 P2 C14 C13 93.41(18)
Ni1 P2 C14 C13 -29.61(18)
C14 P2 C15 C16 -50.5(2)
C21 P2 C15 C16 58.0(2)
Ni1 P2 C15 C16 -171.15(14)
C14 P2 C15 C20 75.64(19)
C21 P2 C15 C20 -175.88(17)
Ni1 P2 C15 C20 -45.0(2)
C20 C15 C16 C17 55.5(3)
P2 C15 C16 C17 -178.07(17)
C15 C16 C17 C18 -57.8(3)
C16 C17 C18 C19 56.9(3)
C17 C18 C19 C20 -55.4(3)
C16 C15 C20 C19 -53.1(3)
P2 C15 C20 C19 177.95(18)
C18 C19 C20 C15 53.8(3)
C15 P2 C21 C26' -173.2(4)
C14 P2 C21 C26' -67.6(5)
Ni1 P2 C21 C26' 50.9(5)
C15 P2 C21 C22 106.9(2)
C14 P2 C21 C22 -147.4(2)
Ni1 P2 C21 C22 -29.0(2)
C15 P2 C21 C26 -132.9(2)
C14 P2 C21 C26 -27.3(2)
Ni1 P2 C21 C26 91.2(2)
C15 P2 C21 C22' 61.2(4)
C14 P2 C21 C22' 166.8(4)
Ni1 P2 C21 C22' -74.7(4)
C26' C21 C22 C23 67.9(5)
C26 C21 C22 C23 56.8(4)
C22' C21 C22 C23 -81.3(5)
P2 C21 C22 C23 178.7(3)
C21 C22 C23 C24 -58.7(5)
C22 C23 C24 C25 58.2(5)
C23 C24 C25 C26 -58.3(5)
C24 C25 C26 C21 56.4(5)
C26' C21 C26 C25 -73.2(7)
C22 C21 C26 C25 -55.2(4)
C22' C21 C26 C25 -13.7(7)
P2 C21 C26 C25 -174.4(3)
C26' C21 C22' C23' 49.4(8)
C22 C21 C22' C23' 81.3(7)
C26 C21 C22' C23' 15.6(10)
P2 C21 C22' C23' 176.6(5)
C21 C22' C23' C24' -50.8(9)
C22' C23' C24' C25' 56.6(11)
C23' C24' C25' C26' -57.6(11)
C22 C21 C26' C25' -74.7(8)
C26 C21 C26' C25' 87.7(9)
C22' C21 C26' C25' -52.5(9)
P2 C21 C26' C25' -177.1(7)
C24' C25' C26' C21 56.9(12)
C33 P3 C27 C28 63.6(2)
C39 P3 C27 C28 170.8(2)
Ni2 P3 C27 C28 -68.7(2)
C33 P3 C27 C32 -174.12(18)
C39 P3 C27 C32 -66.9(2)
Ni2 P3 C27 C32 53.7(2)
C32 C27 C28 C29 52.6(3)
P3 C27 C28 C29 175.3(2)
C27 C28 C29 C30 -55.3(3)
C28 C29 C30 C31 56.4(3)
C29 C30 C31 C32 -56.7(3)
C30 C31 C32 C27 56.3(3)
C28 C27 C32 C31 -53.1(3)
P3 C27 C32 C31 -175.96(19)
C27 P3 C33 C38 51.8(3)
C39 P3 C33 C38 -55.5(3)
Ni2 P3 C33 C38 -174.4(2)
C27 P3 C33 C34 179.18(19)
C39 P3 C33 C34 71.9(2)
Ni2 P3 C33 C34 -47.0(2)
C38 C33 C34 C35 -55.7(3)
P3 C33 C34 C35 173.22(19)
C33 C34 C35 C36 55.7(3)
C34 C35 C36 C37 -54.6(4)
C35 C36 C37 C38 54.5(4)
C34 C33 C38 C37 55.1(4)
P3 C33 C38 C37 -177.2(2)
C36 C37 C38 C33 -55.2(4)
C33 P3 C39 C40 -152.3(2)
C27 P3 C39 C40 99.4(2)
Ni2 P3 C39 C40 -28.1(3)
P3 C39 C40 P4 33.4(3)
P3 C39 C40 P4' 42.6(3)
C46 C41 C42 C43 -52.3(7)
P4 C41 C42 C43 -168.5(5)
C41 C42 C43 C44 55.3(6)
C42 C43 C44 C45 -57.0(6)
C43 C44 C45 C46 56.1(6)
C42 C41 C46 C45 53.4(6)
P4 C41 C46 C45 177.1(5)
C44 C45 C46 C41 -55.5(6)
C46' C41' C42' C43' -53.4(11)
P4' C41' C42' C43' -179.2(7)
C41' C42' C43' C44' 53.5(11)
C42' C43' C44' C45' -55.8(10)
C43' C44' C45' C46' 57.4(10)
C44' C45' C46' C41' -58.1(11)
C42' C41' C46' C45' 56.3(11)
P4' C41' C46' C45' 175.9(8)
C46 C41 P4 C40 72.7(5)
C42 C41 P4 C40 -167.1(4)
C46 C41 P4 C47 171.0(5)
C42 C41 P4 C47 -68.8(5)
C46 C41 P4 Ni2 -61.3(6)
C42 C41 P4 Ni2 58.9(6)
C39 C40 P4 C41 -169.0(4)
P4' C40 P4 C41 133(2)
C39 C40 P4 C47 104.2(4)
P4' C40 P4 C47 46(2)
C39 C40 P4 Ni2 -24.9(3)
P4' C40 P4 Ni2 -83(2)
P4' Ni2 P4 C41 -130(3)
P3 Ni2 P4 C41 139.7(4)
Ni1 Ni2 P4 C41 -40.3(5)
P4' Ni2 P4 C40 96(2)
P3 Ni2 P4 C40 5.7(2)
Ni1 Ni2 P4 C40 -174.33(14)
P4' Ni2 P4 C47 -19(2)
P3 Ni2 P4 C47 -109.2(4)
Ni1 Ni2 P4 C47 70.7(5)
C41 P4 C47 C48 -133.5(7)
C40 P4 C47 C48 -25.9(7)
Ni2 P4 C47 C48 93.2(7)
C41 P4 C47 C52 115.2(8)
C40 P4 C47 C52 -137.2(7)
Ni2 P4 C47 C52 -18.1(9)
C52 C47 C48 C49 -67.2(10)
P4 C47 C48 C49 176.6(7)
C47 C48 C49 C50 51.0(12)
C48 C49 C50 C51 5(2)
C49 C50 C51 C52 -33(2)
C50 C51 C52 C47 9(2)
C48 C47 C52 C51 37.3(18)
P4 C47 C52 C51 155.1(15)
C52" C47" C48" C49" 70.0(15)
C47" C48" C49" C50" -51(2)
C48" C49" C50" C51" -12.3(19)
C49" C50" C51" C52" 61.4(17)
C50" C51" C52" C47" -40.7(18)
C48" C47" C52" C51" -31.8(12)
C39 C40 P4' C47' 83.5(5)
P4 C40 P4' C47' -152(3)
C39 C40 P4' Ni2 -40.8(4)
P4 C40 P4' Ni2 84(2)
C39 C40 P4' C41' -151.2(4)
P4 C40 P4' C41' -27(2)
P3 Ni2 P4' C47' -98.7(5)
P4 Ni2 P4' C47' 171(3)
Ni1 Ni2 P4' C47' 71.3(6)
P3 Ni2 P4' C40 19.6(3)
P4 Ni2 P4' C40 -71(2)
Ni1 Ni2 P4' C40 -170.45(15)
P3 Ni2 P4' C41' 117.8(4)
P4 Ni2 P4' C41' 28(2)
Ni1 Ni2 P4' C41' -72.3(5)
C42' C41' P4' C47' -61.4(9)
C46' C41' P4' C47' 176.6(7)
C42' C41' P4' C40 -172.9(7)
C46' C41' P4' C40 65.2(8)
C42' C41' P4' Ni2 79.2(7)
C46' C41' P4' Ni2 -42.7(9)
C40 P4' C47' C48' 64.5(8)
Ni2 P4' C47' C48' -177.4(7)
C41' P4' C47' C48' -39.4(10)
C40 P4' C47' C52' -165.8(6)
Ni2 P4' C47' C52' -47.8(8)
C41' P4' C47' C52' 90.3(8)
C52' C47' C48' C49' 56.9(10)
P4' C47' C48' C49' -173.5(8)
C47' C48' C49' C50' -62.3(11)
C48' C49' C50' C51' 69.8(10)
C49' C50' C51' C52' -71.3(10)
C48' C47' C52' C51' -55.2(8)
P4' C47' C52' C51' 172.4(6)
C50' C51' C52' C47' 61.9(10)
